data_1554144
loop_
_publ_author_name
'Hirao, Yasukazu'
'Seo, Shiori'
'Kubo, Takashi'

_publ_section_title
;
 Self-Assembly of 1-Deazahypoxanthine: Cooperativity of Hydrogen-Bonding
 and Stacking Interactions
;
_journal_issue 34
_journal_name_full 'The Journal of Physical Chemistry C'
_journal_page_first 20928
_journal_paper_doi 10.1021/acs.jpcc.9b05033
_journal_volume 123
_journal_year 2019
_chemical_formula_sum 'C13 H10 N4 O2'
_chemical_formula_weight 254.25
_chemical_name_systematic
;
3-benzyl-7-nitro-3H-imidazo[4,5-b]pyridine
;
_space_group_crystal_system monoclinic
_space_group_IT_number 4
_space_group_name_Hall 'P 2yb'
_space_group_name_H-M_alt 'P 1 21 1'
_atom_sites_solution_hydrogens geom
_atom_sites_solution_primary direct
_atom_sites_solution_secondary difmap
_audit_creation_method SHELXL-2016/6
_cell_angle_alpha 90
_cell_angle_beta 90.569(5)
_cell_angle_gamma 90
_cell_formula_units_Z 2
_cell_length_a 8.5059(12)
_cell_length_b 5.7021(8)
_cell_length_c 12.074(2)
_cell_measurement_reflns_used 4300
_cell_measurement_temperature 200(2)
_cell_measurement_theta_max 27.46
_cell_measurement_theta_min 3.38
_cell_volume 585.58(15)
_computing_cell_refinement 'RAPID AUTO'
_computing_data_collection 'RAPID AUTO (Rigaku, ????)'
_computing_data_reduction 'RAPID AUTO'
_computing_molecular_graphics
;
Yadokari-XG 2009 (K. Wakita, T. Nemoto, et al., 2009)
;
_computing_publication_material
;
Yadokari-XG 2009 (K. Wakita, T. Nemoto, et al., 2009)
;
_computing_structure_refinement 'SHELXL-2016/6 (Sheldrick, 2016)'
_computing_structure_solution Sir2014
_diffrn_ambient_temperature 200(2)
_diffrn_measured_fraction_theta_full 0.997
_diffrn_measured_fraction_theta_max 0.995
_diffrn_measurement_device_type
;
Rigaku MicroMax-007HF,VariMax-Mo and RAPID II
;
_diffrn_measurement_method \w
_diffrn_radiation_type MoK\a
_diffrn_radiation_wavelength 0.71075
_diffrn_reflns_av_R_equivalents 0.0347
_diffrn_reflns_av_unetI/netI 0.0433
_diffrn_reflns_Laue_measured_fraction_full 0.997
_diffrn_reflns_Laue_measured_fraction_max 0.995
_diffrn_reflns_limit_h_max 11
_diffrn_reflns_limit_h_min -10
_diffrn_reflns_limit_k_max 7
_diffrn_reflns_limit_k_min -7
_diffrn_reflns_limit_l_max 15
_diffrn_reflns_limit_l_min -15
_diffrn_reflns_number 5687
_diffrn_reflns_point_group_measured_fraction_full 0.929
_diffrn_reflns_point_group_measured_fraction_max 0.910
_diffrn_reflns_theta_full 25.242
_diffrn_reflns_theta_max 27.472
_diffrn_reflns_theta_min 3.375
_diffrn_source 'micro-focus rotating anode'
_exptl_absorpt_coefficient_mu 0.102
_exptl_absorpt_correction_T_max 1.0000
_exptl_absorpt_correction_T_min 0.6099
_exptl_absorpt_correction_type multi-scan
_exptl_absorpt_process_details
;
Empirical Absorption Correction   March 2001 T. Higashi
    Rigaku Corporation, Tokyo, Japan
;
_exptl_crystal_colour Colorless
_exptl_crystal_density_diffrn 1.442
_exptl_crystal_density_method 'not measured'
_exptl_crystal_description Platelet
_exptl_crystal_F_000 264
_exptl_crystal_size_max 0.500
_exptl_crystal_size_mid 0.200
_exptl_crystal_size_min 0.200
_refine_diff_density_max 0.577
_refine_diff_density_min -0.511
_refine_diff_density_rms 0.142
_refine_ls_abs_structure_details
;
 Flack x determined using 770 quotients [(I+)-(I-)]/[(I+)+(I-)]
 (Parsons, Flack and Wagner, Acta Cryst. B69 (2013) 249-259).
;
_refine_ls_abs_structure_Flack 0.4(8)
_refine_ls_extinction_method none
_refine_ls_goodness_of_fit_ref 1.126
_refine_ls_hydrogen_treatment constr
_refine_ls_matrix_type full
_refine_ls_number_parameters 172
_refine_ls_number_reflns 2457
_refine_ls_number_restraints 1
_refine_ls_restrained_S_all 1.126
_refine_ls_R_factor_all 0.1180
_refine_ls_R_factor_gt 0.1131
_refine_ls_shift/su_max 0.000
_refine_ls_shift/su_mean 0.000
_refine_ls_structure_factor_coef Fsqd
_refine_ls_weighting_details 'w=1/[\s^2^(Fo^2^)+(0.1658P)^2^+2.8946P] where P=(Fo^2^+2Fc^2^)/3'
_refine_ls_weighting_scheme calc
_refine_ls_wR_factor_gt 0.3503
_refine_ls_wR_factor_ref 0.3531
_reflns_Friedel_coverage 0.661
_reflns_Friedel_fraction_full 0.845
_reflns_Friedel_fraction_max 0.806
_reflns_number_gt 2228
_reflns_number_total 2457
_reflns_threshold_expression 'I > 2\s(I)'
_cod_data_source_file jp9b05033_si_002.cif
_cod_data_source_block 6d_prime
_cod_original_sg_symbol_H-M 'P 21'
_cod_database_code 1554144
_shelx_shelxl_version_number 2016/6
_shelx_space_group_comment
;
The symmetry employed for this shelxl refinement is uniquely defined
by the following loop, which should always be used as a source of
symmetry information in preference to the above space-group names.
They are only intended as comments.
;
_shelx_estimated_absorpt_t_min 0.951
_shelx_estimated_absorpt_t_max 0.980

loop_
_space_group_symop_operation_xyz
'x, y, z'
'-x, y+1/2, -z'

loop_
_atom_site_label
_atom_site_type_symbol
_atom_site_fract_x
_atom_site_fract_y
_atom_site_fract_z
_atom_site_U_iso_or_equiv
_atom_site_adp_type
_atom_site_occupancy
_atom_site_site_symmetry_order
_atom_site_calc_flag
_atom_site_refinement_flags_posn
_atom_site_refinement_flags_adp
C1 C 0.5269(12) 0.475(2) 0.7828(8) 0.041(2) Uani 1 1 d . .
H1 H 0.418008 0.446605 0.770914 0.049 Uiso 1 1 calc R U
C2 C 0.6003(13) 0.671(2) 0.7318(9) 0.042(2) Uani 1 1 d . .
H2 H 0.537220 0.767372 0.685051 0.050 Uiso 1 1 calc R U
N1 N 0.7500(10) 0.7285(16) 0.7446(6) 0.0362(19) Uani 1 1 d . .
C3 C 0.8293(11) 0.5777(17) 0.8093(7) 0.0289(18) Uani 1 1 d . .
C4 C 0.7756(10) 0.3782(16) 0.8635(7) 0.0266(17) Uani 1 1 d . .
C5 C 0.6123(11) 0.3302(18) 0.8483(8) 0.033(2) Uani 1 1 d . .
N2 N 0.8960(9) 0.2665(16) 0.9232(6) 0.0315(17) Uani 1 1 d . .
C6 C 1.0177(12) 0.4023(19) 0.9033(8) 0.0326(19) Uani 1 1 d . .
H3 H 1.119509 0.371016 0.932876 0.039 Uiso 1 1 calc R U
N3 N 0.9871(9) 0.5911(16) 0.8373(6) 0.0334(18) Uani 1 1 d . .
N4 N 0.5367(10) 0.1298(16) 0.9025(7) 0.037(2) Uani 1 1 d . .
O1 O 0.4004(9) 0.0877(16) 0.8779(7) 0.049(2) Uani 1 1 d . .
O2 O 0.6135(10) 0.0110(17) 0.9669(8) 0.054(2) Uani 1 1 d . .
C7 C 1.0975(12) 0.7672(19) 0.8002(7) 0.035(2) Uani 1 1 d . .
H4 H 1.191686 0.762295 0.848974 0.042 Uiso 1 1 calc R U
H5 H 1.048713 0.923736 0.808599 0.042 Uiso 1 1 calc R U
C8 C 1.1496(11) 0.7389(19) 0.6808(7) 0.032(2) Uani 1 1 d . .
C9 C 1.1145(11) 0.5387(18) 0.6180(8) 0.0324(19) Uani 1 1 d . .
H6 H 1.054937 0.415163 0.649666 0.039 Uiso 1 1 calc R U
C10 C 1.1664(14) 0.520(2) 0.5098(8) 0.044(3) Uani 1 1 d . .
H7 H 1.139142 0.385594 0.467507 0.053 Uiso 1 1 calc R U
C11 C 1.2566(14) 0.693(2) 0.4624(8) 0.043(3) Uani 1 1 d . .
H8 H 1.294782 0.676845 0.389173 0.051 Uiso 1 1 calc R U
C12 C 1.2896(14) 0.889(2) 0.5244(9) 0.043(2) Uani 1 1 d . .
H9 H 1.351045 1.010462 0.492679 0.052 Uiso 1 1 calc R U
C13 C 1.2362(12) 0.916(2) 0.6316(8) 0.037(2) Uani 1 1 d . .
H10 H 1.258868 1.055747 0.671552 0.045 Uiso 1 1 calc R U

loop_
_atom_site_aniso_label
_atom_site_aniso_U_11
_atom_site_aniso_U_22
_atom_site_aniso_U_33
_atom_site_aniso_U_23
_atom_site_aniso_U_13
_atom_site_aniso_U_12
C1 0.036(5) 0.055(7) 0.030(5) -0.008(4) -0.002(4) -0.001(5)
C2 0.040(5) 0.046(6) 0.039(5) 0.009(5) -0.003(4) 0.016(5)
N1 0.049(5) 0.035(5) 0.025(3) 0.004(3) 0.000(3) 0.008(4)
C3 0.033(4) 0.028(4) 0.026(4) 0.001(3) 0.000(3) 0.003(4)
C4 0.031(4) 0.025(4) 0.024(4) -0.003(3) 0.001(3) 0.000(4)
C5 0.028(4) 0.037(5) 0.034(4) -0.010(4) 0.004(3) -0.001(4)
N2 0.035(4) 0.032(4) 0.027(4) 0.004(3) -0.003(3) -0.002(4)
C6 0.036(4) 0.031(5) 0.031(4) -0.001(4) -0.002(3) 0.001(4)
N3 0.033(4) 0.037(5) 0.030(4) 0.006(3) 0.005(3) -0.002(4)
N4 0.036(4) 0.044(5) 0.030(4) -0.012(3) 0.008(3) -0.001(4)
O1 0.044(4) 0.053(5) 0.051(4) -0.003(4) 0.003(3) -0.022(4)
O2 0.048(5) 0.059(6) 0.055(5) 0.012(4) 0.007(4) -0.013(4)
C7 0.047(5) 0.028(5) 0.029(4) -0.007(4) 0.005(4) -0.011(5)
C8 0.031(4) 0.034(5) 0.030(4) 0.002(4) -0.001(3) -0.002(4)
C9 0.035(5) 0.027(5) 0.035(4) -0.005(4) 0.001(3) -0.001(4)
C10 0.052(6) 0.052(7) 0.028(4) -0.009(5) -0.001(4) 0.002(6)
C11 0.051(6) 0.054(7) 0.023(4) 0.004(4) 0.003(4) 0.014(5)
C12 0.050(6) 0.043(6) 0.037(5) 0.010(4) 0.003(4) 0.000(5)
C13 0.040(5) 0.037(5) 0.035(5) 0.002(4) -0.005(4) -0.008(5)

loop_
_atom_type_symbol
_atom_type_description
_atom_type_scat_dispersion_real
_atom_type_scat_dispersion_imag
_atom_type_scat_source
C C 0.0033 0.0016 'International Tables Vol C Tables 4.2.6.8 and 6.1.1.4'
H H 0.0000 0.0000 'International Tables Vol C Tables 4.2.6.8 and 6.1.1.4'
N N 0.0061 0.0033 'International Tables Vol C Tables 4.2.6.8 and 6.1.1.4'
O O 0.0106 0.0060 'International Tables Vol C Tables 4.2.6.8 and 6.1.1.4'

loop_
_geom_angle_atom_site_label_1
_geom_angle_atom_site_label_2
_geom_angle_atom_site_label_3
_geom_angle
C5 C1 C2 119.9(9)
C5 C1 H1 120.1
C2 C1 H1 120.1
N1 C2 C1 124.7(9)
N1 C2 H2 117.6
C1 C2 H2 117.6
C2 N1 C3 112.8(9)
N1 C3 N3 126.1(9)
N1 C3 C4 129.3(8)
N3 C3 C4 104.6(8)
C3 C4 N2 111.8(8)
C3 C4 C5 114.9(8)
N2 C4 C5 133.3(9)
C1 C5 C4 118.4(9)
C1 C5 N4 120.1(9)
C4 C5 N4 121.5(9)
C6 N2 C4 102.2(8)
N2 C6 N3 115.2(9)
N2 C6 H3 122.4
N3 C6 H3 122.4
C6 N3 C3 106.2(8)
C6 N3 C7 127.4(8)
C3 N3 C7 126.4(8)
O2 N4 O1 123.4(10)
O2 N4 C5 118.9(8)
O1 N4 C5 117.7(9)
N3 C7 C8 114.6(8)
N3 C7 H4 108.6
C8 C7 H4 108.6
N3 C7 H5 108.6
C8 C7 H5 108.6
H4 C7 H5 107.6
C13 C8 C9 118.3(8)
C13 C8 C7 119.3(9)
C9 C8 C7 122.4(8)
C10 C9 C8 120.2(9)
C10 C9 H6 119.9
C8 C9 H6 119.9
C11 C10 C9 121.4(10)
C11 C10 H7 119.3
C9 C10 H7 119.3
C12 C11 C10 117.9(9)
C12 C11 H8 121.0
C10 C11 H8 121.0
C11 C12 C13 122.1(11)
C11 C12 H9 118.9
C13 C12 H9 118.9
C12 C13 C8 120.0(10)
C12 C13 H10 120.0
C8 C13 H10 120.0

loop_
_geom_bond_atom_site_label_1
_geom_bond_atom_site_label_2
_geom_bond_distance
C1 C5 1.352(15)
C1 C2 1.422(16)
C1 H1 0.9500
C2 N1 1.323(15)
C2 H2 0.9500
N1 C3 1.339(12)
C3 N3 1.383(12)
C3 C4 1.392(13)
C4 N2 1.400(12)
C4 C5 1.425(12)
C5 N4 1.468(13)
N2 C6 1.317(13)
C6 N3 1.363(13)
C6 H3 0.9500
N3 C7 1.449(12)
N4 O2 1.216(12)
N4 O1 1.218(11)
C7 C8 1.521(12)
C7 H4 0.9900
C7 H5 0.9900
C8 C13 1.386(14)
C8 C9 1.401(13)
C9 C10 1.387(13)
C9 H6 0.9500
C10 C11 1.375(17)
C10 H7 0.9500
C11 C12 1.374(17)
C11 H8 0.9500
C12 C13 1.385(15)
C12 H9 0.9500
C13 H10 0.9500

loop_
_geom_torsion_atom_site_label_1
_geom_torsion_atom_site_label_2
_geom_torsion_atom_site_label_3
_geom_torsion_atom_site_label_4
_geom_torsion
C5 C1 C2 N1 -1.3(16)
C1 C2 N1 C3 1.8(15)
C2 N1 C3 N3 179.7(9)
C2 N1 C3 C4 -0.9(14)
N1 C3 C4 N2 179.8(9)
N3 C3 C4 N2 -0.7(10)
N1 C3 C4 C5 -0.6(13)
N3 C3 C4 C5 178.9(8)
C2 C1 C5 C4 -0.4(14)
C2 C1 C5 N4 179.1(8)
C3 C4 C5 C1 1.3(12)
N2 C4 C5 C1 -179.3(10)
C3 C4 C5 N4 -178.3(8)
N2 C4 C5 N4 1.1(14)
C3 C4 N2 C6 0.2(10)
C5 C4 N2 C6 -179.2(9)
C4 N2 C6 N3 0.4(11)
N2 C6 N3 C3 -0.8(11)
N2 C6 N3 C7 -178.9(9)
N1 C3 N3 C6 -179.6(9)
C4 C3 N3 C6 0.8(9)
N1 C3 N3 C7 -1.5(15)
C4 C3 N3 C7 179.0(8)
C1 C5 N4 O2 -175.1(9)
C4 C5 N4 O2 4.4(13)
C1 C5 N4 O1 6.8(13)
C4 C5 N4 O1 -173.6(9)
C6 N3 C7 C8 103.0(11)
C3 N3 C7 C8 -74.8(12)
N3 C7 C8 C13 170.5(9)
N3 C7 C8 C9 -10.0(14)
C13 C8 C9 C10 0.3(14)
C7 C8 C9 C10 -179.2(10)
C8 C9 C10 C11 1.8(16)
C9 C10 C11 C12 -2.2(17)
C10 C11 C12 C13 0.5(17)
C11 C12 C13 C8 1.6(17)
C9 C8 C13 C12 -2.0(15)
C7 C8 C13 C12 177.6(10)
